data_2312835
loop_
_publ_author_name
'Ferreira Guimar&#xe3;es, Hellen'
'Lages Rodrigues, Bernardo'

_publ_section_title
;
 Multipolar model and Hirshfeld atom refinement of
 tetraaquabis(hydrogenmaleato)iron(II).
;
_journal_issue 3
_journal_name_full 'Acta crystallographica Section B, Structural science, crystal engineering and materials'
_journal_paper_doi 10.1107/S2052520625003403
_journal_volume 81
_journal_year 2025
_chemical_formula_moiety 'C8  H14 Fe1 O12'
_chemical_formula_sum 'C8 H14 Fe O12'
_chemical_formula_weight 358.04
_chemical_name_systematic bis-(hydrogenmaleate)tetraaquairon(II)
_space_group_crystal_system triclinic
_space_group_IT_number 2
_space_group_name_Hall '-P 1'
_space_group_name_H-M_alt 'P -1'
_audit_conform_dict_location ftp://ftp.iucr.org/pub/cif_core.dic
_audit_conform_dict_name cif_core.dic
_audit_conform_dict_version 2.3
_audit_creation_date '03-Jan-25 T10:03:30-00:00'
_audit_creation_method 'XD routine XDCIF'
_cell_angle_alpha 108.9070(10)
_cell_angle_beta 105.4980(10)
_cell_angle_gamma 92.3100(10)
_cell_formula_units_Z 1
_cell_length_a 5.20660(10)
_cell_length_b 7.32640(10)
_cell_length_c 9.24750(10)
_cell_measurement_reflns_used 13896
_cell_measurement_temperature 100.00(11)
_cell_measurement_theta_max 79.0550
_cell_measurement_theta_min 2.4250
_cell_volume 318.455(9)
_computing_molecular_graphics 'Volkov et al, (2006)'
_computing_publication_material 'Volkov et al, (2006)'
_computing_structure_refinement 'Volkov et al, (2006)'
_diffrn_ambient_temperature 100.00(11)
_diffrn_detector 'Hybrid Pixel Array Detector'
_diffrn_measured_fraction_theta_full 1.0000
_diffrn_measured_fraction_theta_max 0.9906
_diffrn_measurement_device_type 'XtaLAB Synergy, Dualflex, HyPix'
_diffrn_measurement_method '\w scans'
_diffrn_radiation_type 'Mo K\a'
_diffrn_radiation_wavelength 0.71073
_diffrn_reflns_av_R_equivalents 0.0363
_diffrn_reflns_limit_h_max 14
_diffrn_reflns_limit_h_min -13
_diffrn_reflns_limit_k_max 20
_diffrn_reflns_limit_k_min -20
_diffrn_reflns_limit_l_max 25
_diffrn_reflns_limit_l_min -25
_diffrn_reflns_number 174906
_diffrn_reflns_theta_full 25.2417
_diffrn_reflns_theta_max 79.60
_diffrn_reflns_theta_min 2.44
_diffrn_source 'micro-focus sealed X-ray tube'
_exptl_absorpt_coefficient_mu 1.250
_exptl_absorpt_correction_T_max 1.00000
_exptl_absorpt_correction_T_min 0.92131
_exptl_absorpt_correction_type multi-scan
_exptl_absorpt_process_details
;
CrysAlisPro 1.171.42.84a (Rigaku Oxford Diffraction, 2023)
Empirical absorption correction using spherical harmonics,
implemented in SCALE3 ABSPACK scaling algorithm.
;
_exptl_crystal_colour yellow
_exptl_crystal_density_diffrn 1.867
_exptl_crystal_description rectangular
_exptl_crystal_F_000 184.538
_refine_ls_extinction_method none
_refine_ls_goodness_of_fit_ref 1.143
_refine_ls_matrix_type full
_refine_ls_number_parameters 366
_refine_ls_number_reflns 7330
_refine_ls_number_restraints 3
_refine_ls_R_factor_all 0.019
_refine_ls_R_factor_gt 0.01
_refine_ls_shift/su_max 0.00066
_refine_ls_structure_factor_coef Fsqd
_refine_ls_weighting_details
;
        calc w2 = 1/[s^2^(Fo^2^)]
;
_refine_ls_weighting_scheme calc
_refine_ls_wR_factor_ref 0.032
_reflns_number_gt 13721
_reflns_number_total 14021
_cod_data_source_file woz5002.cif
_cod_data_source_block MM1cutoff
_cod_original_formula_sum 'C8  H14 Fe1 O12'
_cod_database_code 2312835

loop_
_space_group_symop_id
_space_group_symop_operation_xyz
1 +X,+Y,+Z
2 -X,-Y,-Z

loop_
_atom_local_axes_atom_label
_atom_local_axes_atom0
_atom_local_axes_ax1
_atom_local_axes_atom1
_atom_local_axes_atom2
_atom_local_axes_ax2
Fe1 O5 X Fe1 O6 Z
O6 Fe1 X O6 DUM0 Y
O4 C4 Z O4 O3 Y
O5 Fe1 X O5 O6 Z
O1 C1 Z O1 Fe1 Y
O2 C1 Z O2 O3 Y
O3 H3A Z O3 C4 Y
C4 O4 X C4 O3 Y
C1 C2 X C1 O2 Y
C2 C1 Y C2 C3 X
C3 C4 X C3 C2 Y
H2 C2 Z H2 C3 Y
H3 C3 Z H3 C2 Y
H6A O6 Z H6A H6B Y
H5B O5 Z H5B H5A Y
H6B O6 Z H6B H6A Y
H5A O5 Z H5A H5B Y
H3A C2 X H3A C3 Y

loop_
_atom_rho_multipole_atom_label
_atom_rho_multipole_coeff_Pv
_atom_rho_multipole_coeff_P00
_atom_rho_multipole_coeff_P11
_atom_rho_multipole_coeff_P1-1
_atom_rho_multipole_coeff_P10
_atom_rho_multipole_coeff_P20
_atom_rho_multipole_coeff_P21
_atom_rho_multipole_coeff_P2-1
_atom_rho_multipole_coeff_P22
_atom_rho_multipole_coeff_P2-2
_atom_rho_multipole_coeff_P30
_atom_rho_multipole_coeff_P31
_atom_rho_multipole_coeff_P3-1
_atom_rho_multipole_coeff_P32
_atom_rho_multipole_coeff_P3-2
_atom_rho_multipole_coeff_P33
_atom_rho_multipole_coeff_P3-3
_atom_rho_multipole_coeff_P40
_atom_rho_multipole_coeff_P41
_atom_rho_multipole_coeff_P4-1
_atom_rho_multipole_coeff_P42
_atom_rho_multipole_coeff_P4-2
_atom_rho_multipole_coeff_P43
_atom_rho_multipole_coeff_P4-3
_atom_rho_multipole_coeff_P44
_atom_rho_multipole_coeff_P4-4
_atom_rho_multipole_kappa
_atom_rho_multipole_kappa_prime0
_atom_rho_multipole_kappa_prime1
_atom_rho_multipole_kappa_prime2
_atom_rho_multipole_kappa_prime3
_atom_rho_multipole_kappa_prime4
Fe1 3.28(2) 0 0 0 0 -0.016(6) 0.017(6) 0.051(6) 0.032(6) 0.044(6) 0 0 0 0 0 0 0 -0.062(4) -0.006(4) -0.035(4) 0.033(4) 0.026(4) -0.060(4) 0.082(4) -0.030(3) -0.025(3) 1.006(5) 1 1 1 1 1
O6 6.22(6) 0 0.053(9) -0.066(9) 0 -0.045(8) 0 0 -0.001(8) 0.034(8) 0 -0.055(7) 0.044(7) 0 0 0.003(7) -0.011(7) -0.019(9) 0 0 0.000(9) -0.015(9) 0 0 -0.016(8) 0.019(8) 0.993(3) 1 1 1 1 1
O4 6.20(4) 0 -0.002(8) -0.011(8) -0.079(8) -0.014(8) 0.002(8) -0.011(8) -0.069(9) 0.004(9) -0.002(6) -0.001(6) 0.004(6) 0.040(6) -0.033(6) -0.002(7) 0.042(7) 0.027(8) 0.006(7) 0.008(7) 0.011(8) -0.001(8) 0.017(8) 0.004(8) 0.006(8) 0.001(8) 0.996(3) 1.16 1.16 1.16 1.16 1.16
O5 6.29(6) 0 0.060(7) -0.006(8) 0.008(8) 0.016(8) 0.004(7) 0.060(8) -0.011(7) -0.005(7) 0.015(6) -0.022(6) -0.028(6) 0.029(6) 0.025(6) 0.043(5) 0.017(5) -0.010(8) -0.001(7) 0.005(7) -0.002(7) -0.012(7) 0.001(7) -0.018(7) -0.007(6) -0.007(6) 0.988(3) 1.18 1.18 1.18 1.18 1.18
O1 6.33(4) 0 0.001(8) -0.017(9) -0.084(9) -0.024(8) -0.005(8) -0.002(8) -0.067(9) 0.012(8) 0.039(7) 0.002(7) 0.000(7) 0.022(7) 0.018(7) 0.004(8) 0.002(7) 0.021(9) 0.005(8) -0.015(9) 0.000(9) -0.004(9) 0.010(9) 0.001(9) -0.010(9) -0.014(9) 0.989(3) 1 1 1 1 1
O2 6.21(5) 0 0.049(9) -0.019(7) -0.050(7) -0.013(8) 0.029(9) -0.003(8) -0.041(9) -0.008(9) -0.030(7) -0.025(7) -0.012(5) 0.092(6) 0.000(6) 0.049(7) 0.019(7) 0.010(8) -0.014(8) -0.002(7) 0.010(8) 0.002(8) 0.022(8) 0.010(8) 0.000(8) 0.014(8) 0.994(3) 1.18 1.18 1.18 1.18 1.18
O3 6.15(5) 0 0.087(8) -0.040(8) -0.011(7) 0.029(8) 0.001(9) 0.045(8) 0.009(9) 0.002(9) 0.020(6) -0.067(6) -0.037(5) 0.030(7) 0.003(6) 0.036(7) 0.066(7) 0.027(8) -0.010(8) 0.002(7) -0.004(8) -0.003(8) 0.001(8) 0.005(8) -0.006(9) 0.018(9) 1.001(3) 1.18 1.18 1.18 1.18 1.18
C4 4.14(8) 0 0.050(19) -0.03(2) 0 -0.336(16) 0 0 0.073(16) -0.035(16) 0 0.003(18) -0.015(19) 0 0 0.48(2) 0.052(19) 0.10(2) 0 0 -0.03(2) 0.02(2) 0 0 -0.01(2) -0.01(2) 0.991(7) 0.88 0.88 0.88 0.88 0.88
C1 4.05(8) 0 -0.03(2) 0.011(19) 0 -0.331(16) 0 0 -0.068(16) 0.013(16) 0 0.014(19) -0.025(18) 0 0 0.47(2) 0.043(19) 0.09(2) 0 0 0.00(2) 0.05(2) 0 0 -0.03(3) 0.03(2) 0.999(7) 0.88 0.88 0.88 0.88 0.88
C2 3.98(7) 0 0.03(2) -0.05(2) 0 -0.196(16) 0 0 0.049(16) -0.040(16) 0 0.043(17) -0.004(18) 0 0 -0.081(18) -0.257(18) 0.02(2) 0 0 -0.01(2) -0.04(2) 0 0 0.04(2) 0.02(2) 1.016(6) 0.93 0.93 0.93 0.93 0.93
C3 4.01(7) 0 -0.084(19) 0.02(2) 0 -0.193(16) 0 0 -0.044(16) -0.053(16) 0 -0.010(17) 0.078(17) 0 0 0.237(18) 0.099(17) 0.02(2) 0 0 0.01(2) 0.00(2) 0 0 0.01(2) -0.01(2) 1.016(6) 0.93 0.93 0.93 0.93 0.93
H2 0.94(3) 0 0 0 0.11(4) 0.04(3) 0 0 0 0 0 0 0 0 0 0 0 0 0 0 0 0 0 0 0 0 1.13 1.2 1.2 1.2 1.2 1.2
H3 0.91(3) 0 0 0 0.13(5) 0.02(3) 0 0 0 0 0 0 0 0 0 0 0 0 0 0 0 0 0 0 0 0 1.13 1.2 1.2 1.2 1.2 1.2
H6A 0.90(3) 0 0 0 0.13(4) 0.09(3) 0 0 0 0 0 0 0 0 0 0 0 0 0 0 0 0 0 0 0 0 1.13 1.2 1.2 1.2 1.2 1.2
H5B 0.91(3) 0 0 0 0.09(4) 0.14(3) 0 0 0 0 0 0 0 0 0 0 0 0 0 0 0 0 0 0 0 0 1.13 1.2 1.2 1.2 1.2 1.2
H6B 0.91(3) 0 0 0 0.09(4) 0.13(3) 0 0 0 0 0 0 0 0 0 0 0 0 0 0 0 0 0 0 0 0 1.13 1.2 1.2 1.2 1.2 1.2
H5A 0.87(3) 0 0 0 0.06(4) 0.06(3) 0 0 0 0 0 0 0 0 0 0 0 0 0 0 0 0 0 0 0 0 1.13 1.2 1.2 1.2 1.2 1.2
H3A 0.70(2) 0 -0.01(3) 0.00(2) 0 -0.12(2) 0 0 -0.21(2) -0.16(2) 0 0 0 0 0 0 0 0 0 0 0 0 0 0 0 0 1.13 1.2 1.2 1.2 1.2 1.2

loop_
_atom_site_label
_atom_site_type_symbol
_atom_site_fract_x
_atom_site_fract_y
_atom_site_fract_z
_atom_site_U_iso_or_equiv
_atom_site_adp_type
_atom_site_occupancy
_atom_site_symmetry_multiplicity
Fe1 Fe 0.5 0.5 1 0.008 Uani 0.5 1
O6 O 0.82412(3) 0.362285(19) 1.098632(17) 0.011 Uani 1 2
O4 O 0.70322(5) 0.97921(3) 1.87637(2) 0.014 Uani 1 2
O5 O 0.74712(4) 0.76484(3) 1.07559(2) 0.012 Uani 1 2
O1 O 0.35169(3) 0.56036(2) 1.205382(17) 0.011 Uani 1 2
O2 O 0.69809(4) 0.77361(4) 1.38289(2) 0.015 Uani 1 2
O3 O 0.83853(5) 0.96288(4) 1.66584(2) 0.015 Uani 1 2
C4 C 0.66813(3) 0.91287(2) 1.730633(16) 0.01 Uani 1 2
C1 C 0.47138(3) 0.67210(2) 1.345600(16) 0.009 Uani 1 2
C2 C 0.33281(3) 0.67858(2) 1.469144(17) 0.011 Uani 1 2
C3 C 0.41665(3) 0.77530(2) 1.628190(17) 0.011 Uani 1 2
H2 H 0.143(5) 0.588(3) 1.4204(17) 0.027 Uani 1 2
H3 H 0.286(4) 0.7593(18) 1.698(2) 0.027 Uani 1 2
H6A H 0.827(2) 0.243(4) 1.031(2) 0.023 Uani 1 2
H5B H 0.723(2) 0.844(3) 1.020(2) 0.026 Uani 1 2
H6B H 0.987(5) 0.420(2) 1.1262(14) 0.025 Uani 1 2
H5A H 0.836(4) 0.833(3) 1.170(3) 0.025 Uani 1 2
H3A H 0.778(4) 0.880(3) 1.540(3) 0.023 Uani 1 2

loop_
_atom_site_aniso_label
_atom_site_aniso_U_11
_atom_site_aniso_U_22
_atom_site_aniso_U_33
_atom_site_aniso_U_23
_atom_site_aniso_U_13
_atom_site_aniso_U_12
Fe1 0.00723(2) 0.00851(2) 0.00739(2) 0.002290(12) 0.002633(12) -0.000060(11)
O6 0.00917(4) 0.01123(4) 0.01100(4) 0.00301(3) 0.00305(3) 0.00110(3)
O4 0.01986(8) 0.01225(6) 0.00733(5) 0.00154(4) 0.00343(5) -0.00192(5)
O5 0.01256(6) 0.01095(5) 0.00967(5) 0.00281(4) 0.00170(4) -0.00256(4)
O1 0.01001(5) 0.01290(5) 0.00736(4) 0.00081(4) 0.00289(3) -0.00107(4)
O2 0.01163(6) 0.02044(8) 0.00898(6) 0.00060(5) 0.00393(5) -0.00570(6)
O3 0.01310(7) 0.01917(7) 0.00868(6) 0.00081(5) 0.00264(5) -0.00593(6)
C4 0.01170(5) 0.00975(4) 0.00727(4) 0.00200(3) 0.00249(3) 0.00017(3)
C1 0.00832(4) 0.01073(5) 0.00724(4) 0.00173(3) 0.00253(3) -0.00022(3)
C2 0.00949(5) 0.01341(5) 0.00833(5) 0.00136(3) 0.00355(3) -0.00149(3)
C3 0.01113(5) 0.01267(5) 0.00828(5) 0.00161(3) 0.00412(3) -0.00087(4)
H2 0.019492 0.032939 0.022056 0.001997 0.006215 -0.008562
H3 0.026884 0.032858 0.020519 0.005513 0.013018 -0.002843
H6A 0.027923 0.020473 0.020987 0.004357 0.009114 0.006031
H5B 0.037832 0.019352 0.022143 0.008892 0.010658 0.000725
H6B 0.014916 0.031312 0.02523 0.007666 0.004952 -0.000331
H5A 0.029213 0.023846 0.015957 0.000354 0.004195 -0.005465
H3A 0.023772 0.025534 0.013948 0.001736 0.004735 -0.004079

loop_
_geom_angle_atom_site_label_1
_geom_angle_atom_site_label_2
_geom_angle_atom_site_label_3
_geom_angle
_geom_angle_site_symmetry_1
_geom_angle_site_symmetry_2
_geom_angle_site_symmetry_3
_geom_angle_publ_flag
O6 Fe1 O6 180.0000(2) 1_555 1_555 2_667 yes
O6 Fe1 O5 92.589(7) 1_555 1_555 1_555 yes
O6 Fe1 O5 87.411(7) 1_555 1_555 2_667 yes
O6 Fe1 O1 93.171(6) 1_555 1_555 1_555 yes
O6 Fe1 O1 86.829(6) 1_555 1_555 2_667 yes
O6 Fe1 O5 87.411(7) 2_667 1_555 1_555 yes
O6 Fe1 O5 92.589(7) 2_667 1_555 2_667 yes
O6 Fe1 O1 86.829(6) 2_667 1_555 1_555 yes
O6 Fe1 O1 93.171(6) 2_667 1_555 2_667 yes
O5 Fe1 O5 180 1_555 1_555 2_667 yes
O5 Fe1 O1 97.314(7) 1_555 1_555 1_555 yes
O5 Fe1 O1 82.686(7) 1_555 1_555 2_667 yes
O5 Fe1 O1 82.686(7) 2_667 1_555 1_555 yes
O5 Fe1 O1 97.314(7) 2_667 1_555 2_667 yes
O1 Fe1 O1 180 1_555 1_555 2_667 yes
Fe1 O6 H6A 112.1(6) 1_555 1_555 1_555 yes
Fe1 O6 H6B 118.1(7) 1_555 1_555 1_555 yes
Fe1 O6 H6A 112.1(6) 2_667 1_555 1_555 yes
Fe1 O6 H6B 118.1(7) 2_667 1_555 1_555 yes
H6A O6 H6B 104.3(10) 1_555 1_555 1_555 yes
O3 O4 C4 29.877(11) 1_555 1_555 1_555 yes
O3 O4 C3 64.204(8) 1_555 1_555 1_555 yes
O3 O4 H6A 107.2(3) 1_555 1_555 1_566 yes
O3 O4 H5B 138.9(4) 1_555 1_555 1_556 yes
C4 O4 C3 34.334(10) 1_555 1_555 1_555 yes
C4 O4 H6A 131.2(3) 1_555 1_555 1_566 yes
C4 O4 H5B 128.7(3) 1_555 1_555 1_556 yes
C3 O4 H6A 148.0(3) 1_555 1_555 1_566 yes
C3 O4 H5B 106.8(3) 1_555 1_555 1_556 yes
H6A O4 H5B 98.9(4) 1_566 1_555 1_556 yes
Fe1 O5 H5B 121.9(6) 1_555 1_555 1_555 yes
Fe1 O5 H5A 127.5(7) 1_555 1_555 1_555 yes
Fe1 O5 H5B 121.9(6) 2_667 1_555 1_555 yes
Fe1 O5 H5A 127.5(7) 2_667 1_555 1_555 yes
H5B O5 H5A 106.6(9) 1_555 1_555 1_555 yes
Fe1 O1 O2 97.906(8) 1_555 1_555 1_555 yes
Fe1 O1 C1 126.632(12) 1_555 1_555 1_555 yes
Fe1 O1 C2 161.414(8) 1_555 1_555 1_555 yes
Fe1 O1 H6B 106.2(3) 1_555 1_555 1_455 yes
Fe1 O1 O2 97.906(8) 2_667 1_555 1_555 yes
Fe1 O1 C1 126.632(12) 2_667 1_555 1_555 yes
Fe1 O1 C2 161.414(8) 2_667 1_555 1_555 yes
Fe1 O1 H6B 106.2(3) 2_667 1_555 1_455 yes
O2 O1 C1 28.766(9) 1_555 1_555 1_555 yes
O2 O1 C2 63.748(7) 1_555 1_555 1_555 yes
O2 O1 H6B 155.4(3) 1_555 1_555 1_455 yes
C1 O1 C2 34.984(9) 1_555 1_555 1_555 yes
C1 O1 H6B 127.1(3) 1_555 1_555 1_455 yes
C2 O1 H6B 92.4(3) 1_555 1_555 1_455 yes
O1 O2 C1 28.452(9) 1_555 1_555 1_555 yes
O1 O2 H3A 138.6(10) 1_555 1_555 1_555 yes
C1 O2 H3A 110.2(10) 1_555 1_555 1_555 yes
O4 O3 C4 28.307(9) 1_555 1_555 1_555 yes
O4 O3 H5A 85.2(4) 1_555 1_555 2_778 yes
O4 O3 H3A 137.9(12) 1_555 1_555 1_555 yes
C4 O3 H5A 113.5(4) 1_555 1_555 2_778 yes
C4 O3 H3A 109.7(12) 1_555 1_555 1_555 yes
H5A O3 H3A 136.7(13) 2_778 1_555 1_555 yes
O4 C4 O3 121.816(18) 1_555 1_555 1_555 yes
O4 C4 C3 117.951(17) 1_555 1_555 1_555 yes
O4 C4 H3 90.0(5) 1_555 1_555 1_555 yes
O4 C4 H3A 153.0(7) 1_555 1_555 1_555 yes
O3 C4 C3 120.212(14) 1_555 1_555 1_555 yes
O3 C4 H3 148.0(5) 1_555 1_555 1_555 yes
O3 C4 H3A 31.4(7) 1_555 1_555 1_555 yes
C3 C4 H3 28.0(5) 1_555 1_555 1_555 yes
C3 C4 H3A 89.0(7) 1_555 1_555 1_555 yes
H3 C4 H3A 116.9(9) 1_555 1_555 1_555 yes
O1 C1 O2 122.783(16) 1_555 1_555 1_555 yes
O1 C1 C2 116.214(14) 1_555 1_555 1_555 yes
O1 C1 H2 89.0(5) 1_555 1_555 1_555 yes
O1 C1 H3A 158.8(7) 1_555 1_555 1_555 yes
O2 C1 C2 121.001(14) 1_555 1_555 1_555 yes
O2 C1 H2 148.3(5) 1_555 1_555 1_555 yes
O2 C1 H3A 36.1(7) 1_555 1_555 1_555 yes
C2 C1 H2 27.3(5) 1_555 1_555 1_555 yes
C2 C1 H3A 84.9(7) 1_555 1_555 1_555 yes
H2 C1 H3A 112.2(8) 1_555 1_555 1_555 yes
O1 C2 C1 28.802(7) 1_555 1_555 1_555 yes
O1 C2 C3 158.311(13) 1_555 1_555 1_555 yes
O1 C2 H2 84.0(6) 1_555 1_555 1_555 yes
O1 C2 H3 174.1(5) 1_555 1_555 1_555 yes
C1 C2 C3 129.632(14) 1_555 1_555 1_555 yes
C1 C2 H2 112.8(6) 1_555 1_555 1_555 yes
C1 C2 H3 156.8(5) 1_555 1_555 1_555 yes
C3 C2 H2 117.5(6) 1_555 1_555 1_555 yes
C3 C2 H3 27.2(5) 1_555 1_555 1_555 yes
H2 C2 H3 90.4(8) 1_555 1_555 1_555 yes
O4 C3 C4 27.715(8) 1_555 1_555 1_555 yes
O4 C3 C2 157.899(13) 1_555 1_555 1_555 yes
O4 C3 H2 174.8(5) 1_555 1_555 1_555 yes
O4 C3 H3 83.9(6) 1_555 1_555 1_555 yes
C4 C3 C2 130.224(14) 1_555 1_555 1_555 yes
C4 C3 H2 157.4(5) 1_555 1_555 1_555 yes
C4 C3 H3 111.5(6) 1_555 1_555 1_555 yes
C2 C3 H2 27.2(5) 1_555 1_555 1_555 yes
C2 C3 H3 118.2(6) 1_555 1_555 1_555 yes
H2 C3 H3 91.0(8) 1_555 1_555 1_555 yes
C1 H2 C2 39.9(6) 1_555 1_555 1_555 yes
C1 H2 C3 75.2(9) 1_555 1_555 1_555 yes
C1 H2 H3 102.6(12) 1_555 1_555 1_555 yes
C2 H2 C3 35.2(5) 1_555 1_555 1_555 yes
C2 H2 H3 62.6(10) 1_555 1_555 1_555 yes
C3 H2 H3 27.4(7) 1_555 1_555 1_555 yes
C4 H3 C2 75.1(9) 1_555 1_555 1_555 yes
C4 H3 C3 40.5(7) 1_555 1_555 1_555 yes
C4 H3 H2 102.1(12) 1_555 1_555 1_555 yes
C2 H3 C3 34.6(6) 1_555 1_555 1_555 yes
C2 H3 H2 27.0(6) 1_555 1_555 1_555 yes
C3 H3 H2 61.6(9) 1_555 1_555 1_555 yes
O6 H6A H6A 36.9(11) 1_555 1_555 1_555 yes
O4 H6A H6A 162.0(13) 1_544 1_555 1_555 yes
O4 H5B O5 169.0(10) 1_554 1_555 1_555 yes
O4 H5B H5A 149.0(12) 1_554 1_555 1_555 yes
O5 H5B H5A 35.7(11) 1_555 1_555 1_555 ye
O6 H6A H6A 38.7(11) 1_555 1_555 1_555 yes
O1 H6A H6A 144.6(12) 1_655 1_555 1_555 yes
O5 H5A O3 151.5(11) 1_555 1_555 2_778 yes
O5 H5A H5B 37.7(11) 1_555 1_555 1_555 yes
O3 H5A H5B 120.4(10) 2_778 1_555 1_555 yes
O2 H3A O3 179(2) 1_555 1_555 1_555 yes
O2 H3A C4 139.7(15) 1_555 1_555 1_555 yes
O2 H3A C1 33.7(6) 1_555 1_555 1_555 yes
O3 H3A C4 39.0(9) 1_555 1_555 1_555 yes
O3 H3A C1 145.0(18) 1_555 1_555 1_555 yes
C4 H3A C1 106.1(10) 1_555 1_555 1_555 yes

loop_
_geom_bond_atom_site_label_1
_geom_bond_atom_site_label_2
_geom_bond_distance
_geom_bond_site_symmetry_1
_geom_bond_site_symmetry_2
_geom_bond_publ_flag
Fe1 O6 2.14683(15) 1_555 1_555 yes
Fe1 O6 2.14683(15) 1_555 2_667 yes
Fe1 O5 2.08520(17) 1_555 1_555 yes
Fe1 O5 2.08520(17) 1_555 2_667 yes
Fe1 O1 2.16012(15) 1_555 1_555 yes
Fe1 O1 2.16012(15) 1_555 2_667 yes
O6 H6A 0.90(3) 1_555 1_555 yes
O6 H6B 0.86(3) 1_555 1_555 yes
O4 O3 2.2113(3) 1_555 1_555 yes
O4 C4 1.2340(2) 1_555 1_555 yes
O4 C3 2.3438(2) 1_555 1_555 yes
O5 H5B 0.88(3) 1_555 1_555 yes
O5 H5A 0.84(3) 1_555 1_555 yes
O1 O2 2.2175(2) 1_555 1_555 yes
O1 C1 1.25657(19) 1_555 1_555 yes
O1 C2 2.3399(2) 1_555 1_555 yes
O2 C1 1.2692(2) 1_555 1_555 yes
O2 H3A 1.34(3) 1_555 1_555 yes
O3 C4 1.2963(3) 1_555 1_555 yes
O3 H3A 1.07(3) 1_555 1_555 yes
C4 C3 1.4966(2) 1_555 1_555 yes
C1 C2 1.4954(2) 1_555 1_555 yes
C2 C3 1.3463(2) 1_555 1_555 yes
C2 H2 1.07(3) 1_555 1_555 yes
C3 H3 1.08(3) 1_555 1_555 yes
H2 H3 2.35(2) 1_555 1_555 yes
H6A H6B 1.39(3) 1_555 1_555 yes
H5B H5A 1.38(3) 1_555 1_555 yes

loop_
_face_index_h
_face_index_k
_face_index_l
_face_distance
0.00000 -1.00000 1.00000 0.06707
-1.00000 1.00000 1.00000 0.06278
1.00000 1.00000 0.00000 0.14771
0.00000 0.00000 1.00000 0.07919
1.00000 1.00000 -1.00000 0.14047
-1.00000 0.00000 -1.00000 0.12832
0.00000 1.00000 -1.00000 0.10824
-1.00000 -1.00000 1.00000 0.14199
2.00000 -3.00000 -2.00000 0.07789
-1.00000 3.00000 -4.00000 0.10718
-2.00000 3.00000 2.00000 0.05278
0.00000 1.00000 -2.00000 0.11126
-2.00000 -1.00000 -3.00000 0.12400
2.00000 -1.00000 4.00000 0.10606
0.00000 -1.00000 3.00000 0.06260
1.00000 2.00000 3.00000 0.11819
1.00000 -1.00000 -1.00000 0.08515
0.00000 -1.00000 0.00000 0.11265
1.00000 -1.00000 0.00000 0.09102
0.00000 0.00000 -1.00000 0.11858
1.00000 0.00000 -2.00000 0.11555
1.00000 -2.00000 -4.00000 0.09271
